data_7041915
loop_
_publ_author_name
'Gorla, Lingaraju'
'Mart\'i-Centelles, Vicente'
'Altava, Bel\'en'
'Burguete, M. Isabel'
'Luis, Santiago V.'

_publ_section_title
;
 Cu(2+) recognition by N,N'-benzylated bis(amino amides).
;
_journal_issue 8
_journal_name_full 'Dalton transactions (Cambridge, England : 2003)'
_journal_page_first 2660
_journal_page_last 2669
_journal_paper_doi 10.1039/c6dt04756d
_journal_volume 46
_journal_year 2017
_chemical_absolute_configuration syn
_chemical_formula_moiety 'C27 H38 N4 Ni O2, H2 O'
_chemical_formula_sum 'C27 H40 N4 Ni O3'
_chemical_formula_weight 527.34
_space_group_crystal_system orthorhombic
_space_group_IT_number 19
_space_group_name_Hall 'P 2ac 2ab'
_space_group_name_H-M_alt 'P 21 21 21'
_symmetry_space_group_name_Hall 'P 2ac 2ab'
_symmetry_space_group_name_H-M 'P 21 21 21'
_atom_sites_solution_hydrogens mixed
_audit_creation_date 2015-11-21
_audit_creation_method
;
Olex2 1.2
(compiled 2015.01.26 svn.r3150 for OlexSys, GUI svn.r4998)
;
_audit_update_record
;
2016-05-20 deposited with the CCDC.
2017-01-31 downloaded from the CCDC.
;
_cell_angle_alpha 90
_cell_angle_beta 90
_cell_angle_gamma 90
_cell_formula_units_Z 4
_cell_length_a 11.0695(3)
_cell_length_b 15.2253(4)
_cell_length_c 16.1040(5)
_cell_measurement_reflns_used 11185
_cell_measurement_temperature 199.95(10)
_cell_measurement_theta_max 28.1780
_cell_measurement_theta_min 3.4720
_cell_volume 2714.11(13)
_computing_cell_refinement
;
CrysAlisPro, Agilent Technologies,
Version 1.171.36.28 (release 01-02-2013 CrysAlis171 .NET)
(compiled Feb  1 2013,16:14:44)
;
_computing_data_collection
;
CrysAlisPro, Agilent Technologies,
Version 1.171.36.28 (release 01-02-2013 CrysAlis171 .NET)
(compiled Feb  1 2013,16:14:44)
;
_computing_data_reduction
;
CrysAlisPro, Agilent Technologies,
Version 1.171.36.28 (release 01-02-2013 CrysAlis171 .NET)
(compiled Feb  1 2013,16:14:44)
;
_computing_molecular_graphics 'Olex2 (Dolomanov et al., 2009)'
_computing_publication_material 'Olex2 (Dolomanov et al., 2009)'
_computing_structure_refinement 'ShelXL (Sheldrick, 2008)'
_diffrn_ambient_temperature 199.95(10)
_diffrn_detector_area_resol_mean 10.4051
_diffrn_measured_fraction_theta_full 0.998
_diffrn_measured_fraction_theta_max 0.952
_diffrn_measurement_details
;
#__ type_ start__ end____ width___ exp.time_
  1 omega  -19.00   10.00   1.0000   60.0000
omega____ theta____ kappa____ phi______ frames
    -      -13.5877  -99.0000   90.0000 29

#__ type_ start__ end____ width___ exp.time_
  2 omega  -32.00   66.00   1.0000   60.0000
omega____ theta____ kappa____ phi______ frames
    -      -13.5877   38.0000  -30.0000 98

#__ type_ start__ end____ width___ exp.time_
  3 omega  -11.00   59.00   1.0000   60.0000
omega____ theta____ kappa____ phi______ frames
    -       14.6814   38.0000   60.0000 70

#__ type_ start__ end____ width___ exp.time_
  4 omega -106.00  -57.00   1.0000   60.0000
omega____ theta____ kappa____ phi______ frames
    -      -13.5877 -178.0000  -30.0000 49

#__ type_ start__ end____ width___ exp.time_
  5 omega  -17.00   94.00   1.0000   60.0000
omega____ theta____ kappa____ phi______ frames
    -       14.6814   38.0000  -90.0000 111

#__ type_ start__ end____ width___ exp.time_
  6 omega  -21.00   28.00   1.0000   60.0000
omega____ theta____ kappa____ phi______ frames
    -       14.6814   77.0000    0.0000 49

#__ type_ start__ end____ width___ exp.time_
  7 omega  -20.00   59.00   1.0000   60.0000
omega____ theta____ kappa____ phi______ frames
    -       14.6814  -99.0000 -150.0000 79
;
_diffrn_measurement_device_type 'SuperNova, Dual, Cu at zero, Atlas'
_diffrn_measurement_method '\w scans'
_diffrn_orient_matrix_UB_11 -0.0569725000
_diffrn_orient_matrix_UB_12 -0.0212185000
_diffrn_orient_matrix_UB_13 -0.0024761000
_diffrn_orient_matrix_UB_21 -0.0260940000
_diffrn_orient_matrix_UB_22 0.0337620000
_diffrn_orient_matrix_UB_23 0.0244083000
_diffrn_orient_matrix_UB_31 -0.0135970000
_diffrn_orient_matrix_UB_32 0.0240679000
_diffrn_orient_matrix_UB_33 -0.0365542000
_diffrn_radiation_monochromator mirror
_diffrn_radiation_type MoK\a
_diffrn_radiation_wavelength 0.71073
_diffrn_reflns_av_R_equivalents 0.0547
_diffrn_reflns_av_unetI/netI 0.0434
_diffrn_reflns_Laue_measured_fraction_full 0.998
_diffrn_reflns_Laue_measured_fraction_max 0.952
_diffrn_reflns_limit_h_max 15
_diffrn_reflns_limit_h_min -14
_diffrn_reflns_limit_k_max 20
_diffrn_reflns_limit_k_min -20
_diffrn_reflns_limit_l_max 21
_diffrn_reflns_limit_l_min -21
_diffrn_reflns_number 30689
_diffrn_reflns_point_group_measured_fraction_full 0.999
_diffrn_reflns_point_group_measured_fraction_max 0.920
_diffrn_reflns_theta_full 25.242
_diffrn_reflns_theta_max 29.279
_diffrn_reflns_theta_min 2.862
_diffrn_source 'SuperNova (Mo) X-ray Source'
_exptl_absorpt_coefficient_mu 0.749
_exptl_absorpt_correction_T_max 1.00000
_exptl_absorpt_correction_T_min 0.47998
_exptl_absorpt_correction_type multi-scan
_exptl_absorpt_process_details
;
CrysAlisPro, Agilent Technologies,
Version 1.171.36.28 (release 01-02-2013 CrysAlis171 .NET)
(compiled Feb  1 2013,16:14:44)
Empirical absorption correction using spherical harmonics,
 implemented in SCALE3 ABSPACK scaling algorithm.
;
_exptl_crystal_density_diffrn 1.291
_exptl_crystal_F_000 1128
_exptl_crystal_size_max 0.2208
_exptl_crystal_size_mid 0.1231
_exptl_crystal_size_min 0.0868
_refine_diff_density_max 0.665
_refine_diff_density_min -0.240
_refine_diff_density_rms 0.061
_refine_ls_abs_structure_details
;
 Flack x determined using 2281 quotients [(I+)-(I-)]/[(I+)+(I-)]
 (Parsons, Flack and Wagner, Acta Cryst. B69 (2013) 249-259).
;
_refine_ls_abs_structure_Flack -0.020(6)
_refine_ls_extinction_method none
_refine_ls_goodness_of_fit_ref 1.062
_refine_ls_hydrogen_treatment mixed
_refine_ls_matrix_type full
_refine_ls_number_parameters 331
_refine_ls_number_reflns 6801
_refine_ls_number_restraints 2
_refine_ls_restrained_S_all 1.063
_refine_ls_R_factor_all 0.0521
_refine_ls_R_factor_gt 0.0392
_refine_ls_shift/su_max 0.000
_refine_ls_shift/su_mean 0.000
_refine_ls_structure_factor_coef Fsqd
_refine_ls_weighting_details 'w=1/[\s^2^(Fo^2^)+(0.0414P)^2^+0.9621P] where P=(Fo^2^+2Fc^2^)/3'
_refine_ls_weighting_scheme calc
_refine_ls_wR_factor_gt 0.0859
_refine_ls_wR_factor_ref 0.0947
_reflns_Friedel_coverage 0.734
_reflns_Friedel_fraction_full 1.000
_reflns_Friedel_fraction_max 0.879
_reflns_number_gt 5903
_reflns_number_total 6801
_reflns_threshold_expression 'I > 2\s(I)'
_cod_data_source_file c6dt04756d2.cif
_cod_data_source_block str1580
_cod_depositor_comments 'Adding full bibliography for 7041914--7041918.cif.'
_cod_database_code 7041915
_chemical_oxdiff_formula 'C28 H36 N2 O2 Ni'
_shelx_space_group_comment
;
The symmetry employed for this shelxl refinement is uniquely defined
by the following loop, which should always be used as a source of
symmetry information in preference to the above space-group names.
They are only intended as comments.
;
_reflns_odcompleteness_completeness 99.71
_reflns_odcompleteness_iscentric 1
_reflns_odcompleteness_theta 26.32
_olex2_refinement_description
;
1. Fixed Uiso
 At 1.2 times of:
  All C(H) groups, All C(H,H) groups
 At 1.5 times of:
  All C(H,H,H) groups, All O(H,H) groups
2. Restrained distances
 N1-H1 = N4-H4
 0.97 with sigma of 0.02
3.a Free rotating group:
 O3(H3C,H3D)
3.b Ternary CH refined with riding coordinates:
 C5(H5), C6(H6), C17(H17), C18(H18)
3.c Secondary CH2 refined with riding coordinates:
 C2(H2A,H2B), C9(H9A,H9B), C1(H1A,H1B), C21(H21A,H21B), C3(H3A,H3B)
3.d Aromatic/amide H refined with riding coordinates:
 C12(H12), C15(H15), C11(H11), C26(H26), C23(H23), C24(H24), C27(H27),
 C13(H13), C14(H14), C25(H25)
3.e Idealised Me refined as rotating group:
 C7(H7A,H7B,H7C), C8(H8A,H8B,H8C), C19(H19A,H19B,H19C), C20(H20A,H20B,H20C)
;

loop_
_space_group_symop_operation_xyz
'x, y, z'
'-x+1/2, -y, z+1/2'
'x+1/2, -y+1/2, -z'
'-x, y+1/2, -z+1/2'

loop_
_atom_site_label
_atom_site_type_symbol
_atom_site_fract_x
_atom_site_fract_y
_atom_site_fract_z
_atom_site_U_iso_or_equiv
_atom_site_adp_type
_atom_site_occupancy
_atom_site_site_symmetry_order
_atom_site_calc_flag
_atom_site_refinement_flags_posn
Ni1 Ni 0.41806(4) 0.58924(2) 0.42883(2) 0.02265(11) Uani 1 1 d .
N4 N 0.4955(2) 0.57865(19) 0.31988(16) 0.0251(6) Uani 1 1 d D
O2 O 0.5903(3) 0.80135(16) 0.35430(16) 0.0412(6) Uani 1 1 d .
N3 N 0.5106(3) 0.69219(18) 0.43544(19) 0.0306(6) Uani 1 1 d .
O3 O 0.3458(2) 0.43305(17) 0.25017(15) 0.0337(6) Uani 1 1 d .
H3C H 0.3658 0.3844 0.2283 0.050 Uiso 1 1 d G
H3D H 0.2906 0.4570 0.2213 0.050 Uiso 1 1 d G
N2 N 0.3678(2) 0.58787(18) 0.53995(16) 0.0251(5) Uani 1 1 d .
C2 C 0.4132(4) 0.7445(2) 0.5644(2) 0.0378(8) Uani 1 1 d .
H2A H 0.4223 0.7888 0.6091 0.045 Uiso 1 1 calc R
H2B H 0.3419 0.7610 0.5308 0.045 Uiso 1 1 calc R
N1 N 0.2990(2) 0.49454(17) 0.41789(16) 0.0227(5) Uani 1 1 d D
C16 C 0.5457(3) 0.7271(2) 0.3639(2) 0.0290(7) Uani 1 1 d .
C10 C 0.0729(3) 0.4785(2) 0.3910(2) 0.0291(7) Uani 1 1 d .
O1 O 0.3096(2) 0.49083(16) 0.64188(14) 0.0330(6) Uani 1 1 d .
C5 C 0.2858(3) 0.4489(2) 0.49936(19) 0.0247(7) Uani 1 1 d .
H5 H 0.1973 0.4389 0.5075 0.030 Uiso 1 1 calc R
C4 C 0.3250(3) 0.5122(2) 0.5675(2) 0.0246(6) Uani 1 1 d .
C6 C 0.3460(4) 0.3584(2) 0.5040(2) 0.0312(8) Uani 1 1 d .
H6 H 0.3339 0.3366 0.5620 0.037 Uiso 1 1 calc R
C12 C -0.1163(3) 0.4335(3) 0.4532(2) 0.0388(9) Uani 1 1 d .
H12 H -0.1755 0.4403 0.4954 0.047 Uiso 1 1 calc R
C15 C 0.0569(4) 0.4141(3) 0.3306(2) 0.0414(9) Uani 1 1 d .
H15 H 0.1156 0.4072 0.2880 0.050 Uiso 1 1 calc R
C17 C 0.5301(3) 0.6679(2) 0.2893(2) 0.0284(7) Uani 1 1 d .
H17 H 0.6106 0.6625 0.2615 0.034 Uiso 1 1 calc R
C9 C 0.1829(3) 0.5369(2) 0.3906(2) 0.0299(7) Uani 1 1 d .
H9A H 0.1942 0.5598 0.3336 0.036 Uiso 1 1 calc R
H9B H 0.1669 0.5878 0.4273 0.036 Uiso 1 1 calc R
C7 C 0.4813(4) 0.3594(3) 0.4887(3) 0.0433(10) Uani 1 1 d .
H7A H 0.4969 0.3637 0.4289 0.065 Uiso 1 1 calc GR
H7B H 0.5171 0.3051 0.5102 0.065 Uiso 1 1 calc GR
H7C H 0.5173 0.4100 0.5171 0.065 Uiso 1 1 calc GR
C1 C 0.3914(3) 0.6559(2) 0.6032(2) 0.0308(8) Uani 1 1 d .
H1A H 0.4629 0.6388 0.6363 0.037 Uiso 1 1 calc R
H1B H 0.3213 0.6597 0.6412 0.037 Uiso 1 1 calc R
C22 C 0.6835(3) 0.5072(3) 0.2568(2) 0.0348(8) Uani 1 1 d .
C21 C 0.6061(3) 0.5228(3) 0.3332(2) 0.0360(8) Uani 1 1 d .
H21A H 0.5801 0.4651 0.3552 0.043 Uiso 1 1 calc R
H21B H 0.6569 0.5510 0.3762 0.043 Uiso 1 1 calc R
C11 C -0.0150(3) 0.4871(2) 0.4522(2) 0.0335(8) Uani 1 1 d .
H11 H -0.0055 0.5305 0.4941 0.040 Uiso 1 1 calc R
C26 C 0.7180(4) 0.4335(3) 0.1265(3) 0.0476(10) Uani 1 1 d .
H26 H 0.6906 0.3947 0.0843 0.057 Uiso 1 1 calc R
C18 C 0.4412(4) 0.7060(2) 0.2256(2) 0.0358(9) Uani 1 1 d .
H18 H 0.4692 0.7670 0.2130 0.043 Uiso 1 1 calc R
C23 C 0.7958(4) 0.5455(3) 0.2495(3) 0.0459(10) Uani 1 1 d .
H23 H 0.8236 0.5841 0.2917 0.055 Uiso 1 1 calc R
C24 C 0.8687(4) 0.5283(3) 0.1812(3) 0.0518(11) Uani 1 1 d .
H24 H 0.9458 0.5554 0.1769 0.062 Uiso 1 1 calc R
C27 C 0.6450(4) 0.4507(3) 0.1942(3) 0.0429(10) Uani 1 1 d .
H27 H 0.5678 0.4237 0.1980 0.051 Uiso 1 1 calc R
C13 C -0.1306(4) 0.3700(3) 0.3923(3) 0.0425(9) Uani 1 1 d .
H13 H -0.2001 0.3334 0.3922 0.051 Uiso 1 1 calc R
C3 C 0.5247(4) 0.7465(3) 0.5096(2) 0.0412(9) Uani 1 1 d .
H3A H 0.5412 0.8079 0.4927 0.049 Uiso 1 1 calc R
H3B H 0.5951 0.7254 0.5419 0.049 Uiso 1 1 calc R
C14 C -0.0433(4) 0.3601(3) 0.3318(3) 0.0478(11) Uani 1 1 d .
H14 H -0.0522 0.3159 0.2906 0.057 Uiso 1 1 calc R
C8 C 0.2831(4) 0.2929(2) 0.4467(2) 0.0412(9) Uani 1 1 d .
H8A H 0.1960 0.2934 0.4578 0.062 Uiso 1 1 calc GR
H8B H 0.3152 0.2338 0.4569 0.062 Uiso 1 1 calc GR
H8C H 0.2977 0.3093 0.3888 0.062 Uiso 1 1 calc GR
C25 C 0.8297(4) 0.4720(3) 0.1196(3) 0.0469(10) Uani 1 1 d .
H25 H 0.8796 0.4601 0.0729 0.056 Uiso 1 1 calc R
C19 C 0.3127(4) 0.7135(3) 0.2573(3) 0.0501(11) Uani 1 1 d .
H19A H 0.2752 0.6552 0.2581 0.075 Uiso 1 1 calc GR
H19B H 0.2664 0.7523 0.2206 0.075 Uiso 1 1 calc GR
H19C H 0.3133 0.7379 0.3136 0.075 Uiso 1 1 calc GR
C20 C 0.4466(5) 0.6547(3) 0.1440(2) 0.0536(12) Uani 1 1 d .
H20A H 0.5306 0.6508 0.1252 0.080 Uiso 1 1 calc GR
H20B H 0.3983 0.6851 0.1019 0.080 Uiso 1 1 calc GR
H20C H 0.4143 0.5955 0.1527 0.080 Uiso 1 1 calc GR
H4 H 0.448(3) 0.549(2) 0.2793(18) 0.025(9) Uiso 1 1 d D
H1 H 0.314(4) 0.454(2) 0.377(2) 0.035(11) Uiso 1 1 d D

loop_
_atom_site_aniso_label
_atom_site_aniso_U_11
_atom_site_aniso_U_22
_atom_site_aniso_U_33
_atom_site_aniso_U_23
_atom_site_aniso_U_13
_atom_site_aniso_U_12
Ni1 0.02226(18) 0.02317(18) 0.02253(17) 0.00003(16) 0.00065(17) -0.00264(17)
N4 0.0240(13) 0.0260(14) 0.0254(12) 0.0025(11) 0.0012(10) -0.0009(12)
O2 0.0502(17) 0.0361(13) 0.0372(13) 0.0054(10) -0.0027(13) -0.0174(13)
N3 0.0324(15) 0.0305(14) 0.0288(14) -0.0015(12) 0.0002(13) -0.0106(12)
O3 0.0320(14) 0.0414(15) 0.0275(12) -0.0083(11) -0.0039(10) 0.0051(11)
N2 0.0267(13) 0.0241(12) 0.0246(12) -0.0028(12) 0.0002(10) -0.0034(12)
C2 0.049(2) 0.0284(15) 0.0359(17) -0.0061(15) -0.002(2) -0.0025(17)
N1 0.0225(13) 0.0240(12) 0.0217(13) -0.0008(11) 0.0001(11) -0.0024(10)
C16 0.0274(17) 0.0282(16) 0.0315(17) 0.0014(14) -0.0039(14) -0.0046(14)
C10 0.0249(16) 0.0327(16) 0.0297(15) 0.0031(13) -0.0043(14) -0.0026(15)
O1 0.0395(14) 0.0347(13) 0.0248(12) 0.0022(10) 0.0038(10) -0.0003(11)
C5 0.0255(17) 0.0249(15) 0.0236(15) 0.0014(13) 0.0018(13) -0.0010(13)
C4 0.0233(15) 0.0270(15) 0.0236(14) -0.0001(14) 0.0016(14) 0.0047(12)
C6 0.039(2) 0.0249(16) 0.0299(17) 0.0023(14) -0.0010(15) 0.0035(15)
C12 0.0285(18) 0.049(2) 0.038(2) 0.0049(17) 0.0035(14) -0.0065(16)
C15 0.037(2) 0.055(2) 0.0321(17) -0.0061(18) 0.0031(14) -0.012(2)
C17 0.0230(16) 0.0325(17) 0.0296(17) 0.0037(14) 0.0010(14) -0.0041(14)
C9 0.0247(17) 0.0284(17) 0.0366(18) 0.0032(14) -0.0026(14) -0.0017(14)
C7 0.038(2) 0.035(2) 0.056(3) 0.0001(18) -0.0025(19) 0.0105(18)
C1 0.034(2) 0.0351(17) 0.0231(15) -0.0061(14) 0.0019(13) -0.0019(15)
C22 0.0291(18) 0.038(2) 0.0368(19) 0.0086(16) 0.0061(15) 0.0069(16)
C21 0.031(2) 0.0424(19) 0.0348(18) 0.0074(16) 0.0079(15) 0.0109(16)
C11 0.0287(18) 0.0346(18) 0.0371(19) -0.0029(15) -0.0001(14) -0.0027(15)
C26 0.051(3) 0.046(2) 0.046(2) -0.0049(18) 0.0104(19) 0.010(2)
C18 0.040(2) 0.0348(18) 0.0329(18) 0.0108(14) -0.0062(15) -0.0088(16)
C23 0.029(2) 0.064(3) 0.044(2) 0.001(2) 0.0025(17) 0.003(2)
C24 0.031(2) 0.070(3) 0.055(3) 0.009(2) 0.0130(19) 0.001(2)
C27 0.038(2) 0.037(2) 0.054(2) -0.0009(18) 0.0139(18) 0.0000(18)
C13 0.033(2) 0.050(2) 0.044(2) 0.0066(19) -0.0010(17) -0.0163(18)
C3 0.051(2) 0.0373(19) 0.0354(19) -0.0023(16) -0.0029(18) -0.0186(19)
C14 0.045(2) 0.058(3) 0.041(2) -0.0129(19) -0.0011(18) -0.018(2)
C8 0.056(3) 0.0257(17) 0.042(2) -0.0019(15) -0.0009(18) -0.0025(17)
C25 0.039(2) 0.057(2) 0.044(2) 0.008(2) 0.0178(18) 0.013(2)
C19 0.038(2) 0.055(3) 0.058(3) 0.022(2) -0.008(2) 0.006(2)
C20 0.075(3) 0.055(2) 0.0306(19) 0.0091(18) -0.011(2) -0.024(2)

loop_
_atom_type_symbol
_atom_type_description
_atom_type_scat_dispersion_real
_atom_type_scat_dispersion_imag
_atom_type_scat_source
C C 0.0033 0.0016 'International Tables Vol C Tables 4.2.6.8 and 6.1.1.4'
H H 0.0000 0.0000 'International Tables Vol C Tables 4.2.6.8 and 6.1.1.4'
N N 0.0061 0.0033 'International Tables Vol C Tables 4.2.6.8 and 6.1.1.4'
Ni Ni 0.3393 1.1124 'International Tables Vol C Tables 4.2.6.8 and 6.1.1.4'
O O 0.0106 0.0060 'International Tables Vol C Tables 4.2.6.8 and 6.1.1.4'

loop_
_geom_angle_atom_site_label_1
_geom_angle_atom_site_label_2
_geom_angle_atom_site_label_3
_geom_angle
N4 Ni1 N1 98.80(11)
N3 Ni1 N4 83.15(12)
N3 Ni1 N1 170.56(12)
N2 Ni1 N4 169.73(12)
N2 Ni1 N3 96.74(12)
N2 Ni1 N1 82.99(11)
Ni1 N4 H4 115(2)
C17 N4 Ni1 109.4(2)
C17 N4 C21 110.6(3)
C17 N4 H4 110(2)
C21 N4 Ni1 105.97(19)
C21 N4 H4 106(2)
C16 N3 Ni1 116.5(2)
C16 N3 C3 116.8(3)
C3 N3 Ni1 125.3(2)
H3C O3 H3D 109.5
C4 N2 Ni1 115.9(2)
C4 N2 C1 116.3(3)
C1 N2 Ni1 126.8(2)
H2A C2 H2B 107.8
C1 C2 H2A 109.0
C1 C2 H2B 109.0
C1 C2 C3 112.9(3)
C3 C2 H2A 109.0
C3 C2 H2B 109.0
Ni1 N1 H1 116(3)
C5 N1 Ni1 109.22(19)
C5 N1 C9 111.9(2)
C5 N1 H1 110(2)
C9 N1 Ni1 106.57(19)
C9 N1 H1 104(3)
O2 C16 N3 126.0(3)
O2 C16 C17 119.3(3)
N3 C16 C17 114.7(3)
C15 C10 C9 121.0(3)
C11 C10 C15 118.1(3)
C11 C10 C9 120.9(3)
N1 C5 H5 106.4
N1 C5 C4 108.1(3)
N1 C5 C6 114.7(3)
C4 C5 H5 106.4
C4 C5 C6 114.2(3)
C6 C5 H5 106.4
N2 C4 C5 114.3(3)
O1 C4 N2 126.6(3)
O1 C4 C5 119.0(3)
C5 C6 H6 106.6
C7 C6 C5 114.4(3)
C7 C6 H6 106.6
C7 C6 C8 111.0(3)
C8 C6 C5 111.1(3)
C8 C6 H6 106.6
C11 C12 H12 120.2
C11 C12 C13 119.6(3)
C13 C12 H12 120.2
C10 C15 H15 119.6
C14 C15 C10 120.8(4)
C14 C15 H15 119.6
N4 C17 C16 108.1(3)
N4 C17 H17 107.6
N4 C17 C18 113.5(3)
C16 C17 H17 107.6
C16 C17 C18 112.3(3)
C18 C17 H17 107.6
N1 C9 C10 115.9(3)
N1 C9 H9A 108.3
N1 C9 H9B 108.3
C10 C9 H9A 108.3
C10 C9 H9B 108.3
H9A C9 H9B 107.4
C6 C7 H7A 109.5
C6 C7 H7B 109.5
C6 C7 H7C 109.5
H7A C7 H7B 109.5
H7A C7 H7C 109.5
H7B C7 H7C 109.5
N2 C1 C2 111.8(3)
N2 C1 H1A 109.3
N2 C1 H1B 109.3
C2 C1 H1A 109.3
C2 C1 H1B 109.3
H1A C1 H1B 107.9
C23 C22 C21 120.7(4)
C23 C22 C27 118.5(4)
C27 C22 C21 120.7(4)
N4 C21 C22 115.6(3)
N4 C21 H21A 108.4
N4 C21 H21B 108.4
C22 C21 H21A 108.4
C22 C21 H21B 108.4
H21A C21 H21B 107.4
C10 C11 H11 119.4
C12 C11 C10 121.3(3)
C12 C11 H11 119.4
C27 C26 H26 119.7
C25 C26 H26 119.7
C25 C26 C27 120.6(4)
C17 C18 H18 106.7
C19 C18 C17 113.9(3)
C19 C18 H18 106.7
C19 C18 C20 111.4(4)
C20 C18 C17 110.9(3)
C20 C18 H18 106.7
C22 C23 H23 119.6
C22 C23 C24 120.8(4)
C24 C23 H23 119.6
C23 C24 H24 119.9
C25 C24 C23 120.3(4)
C25 C24 H24 119.9
C22 C27 H27 119.7
C26 C27 C22 120.6(4)
C26 C27 H27 119.7
C12 C13 H13 120.2
C14 C13 C12 119.7(4)
C14 C13 H13 120.2
N3 C3 C2 112.1(3)
N3 C3 H3A 109.2
N3 C3 H3B 109.2
C2 C3 H3A 109.2
C2 C3 H3B 109.2
H3A C3 H3B 107.9
C15 C14 C13 120.5(4)
C15 C14 H14 119.8
C13 C14 H14 119.8
C6 C8 H8A 109.5
C6 C8 H8B 109.5
C6 C8 H8C 109.5
H8A C8 H8B 109.5
H8A C8 H8C 109.5
H8B C8 H8C 109.5
C26 C25 C24 119.3(4)
C26 C25 H25 120.3
C24 C25 H25 120.3
C18 C19 H19A 109.5
C18 C19 H19B 109.5
C18 C19 H19C 109.5
H19A C19 H19B 109.5
H19A C19 H19C 109.5
H19B C19 H19C 109.5
C18 C20 H20A 109.5
C18 C20 H20B 109.5
C18 C20 H20C 109.5
H20A C20 H20B 109.5
H20A C20 H20C 109.5
H20B C20 H20C 109.5

loop_
_geom_bond_atom_site_label_1
_geom_bond_atom_site_label_2
_geom_bond_distance
Ni1 N4 1.960(3)
Ni1 N3 1.875(3)
Ni1 N2 1.874(3)
Ni1 N1 1.961(3)
N4 C17 1.495(4)
N4 C21 1.506(4)
N4 H4 0.95(2)
O2 C16 1.243(4)
N3 C16 1.327(4)
N3 C3 1.462(5)
O3 H3C 0.8499
O3 H3D 0.8498
N2 C4 1.322(4)
N2 C1 1.475(4)
C2 H2A 0.9900
C2 H2B 0.9900
C2 C1 1.506(5)
C2 C3 1.518(6)
N1 C5 1.492(4)
N1 C9 1.503(4)
N1 H1 0.91(2)
C16 C17 1.512(5)
C10 C15 1.393(5)
C10 C9 1.508(5)
C10 C11 1.391(5)
O1 C4 1.253(4)
C5 H5 1.0000
C5 C4 1.523(4)
C5 C6 1.532(5)
C6 H6 1.0000
C6 C7 1.518(5)
C6 C8 1.526(5)
C12 H12 0.9500
C12 C11 1.386(5)
C12 C13 1.387(6)
C15 H15 0.9500
C15 C14 1.380(6)
C17 H17 1.0000
C17 C18 1.536(5)
C9 H9A 0.9900
C9 H9B 0.9900
C7 H7A 0.9800
C7 H7B 0.9800
C7 H7C 0.9800
C1 H1A 0.9900
C1 H1B 0.9900
C22 C21 1.517(5)
C22 C23 1.378(6)
C22 C27 1.392(6)
C21 H21A 0.9900
C21 H21B 0.9900
C11 H11 0.9500
C26 H26 0.9500
C26 C27 1.382(6)
C26 C25 1.373(6)
C18 H18 1.0000
C18 C19 1.516(6)
C18 C20 1.529(5)
C23 H23 0.9500
C23 C24 1.390(6)
C24 H24 0.9500
C24 C25 1.380(7)
C27 H27 0.9500
C13 H13 0.9500
C13 C14 1.381(6)
C3 H3A 0.9900
C3 H3B 0.9900
C14 H14 0.9500
C8 H8A 0.9800
C8 H8B 0.9800
C8 H8C 0.9800
C25 H25 0.9500
C19 H19A 0.9800
C19 H19B 0.9800
C19 H19C 0.9800
C20 H20A 0.9800
C20 H20B 0.9800
C20 H20C 0.9800

loop_
_geom_torsion_atom_site_label_1
_geom_torsion_atom_site_label_2
_geom_torsion_atom_site_label_3
_geom_torsion_atom_site_label_4
_geom_torsion
Ni1 N4 C17 C16 24.9(3)
Ni1 N4 C17 C18 -100.3(3)
Ni1 N4 C21 C22 -178.5(3)
Ni1 N3 C16 O2 167.8(3)
Ni1 N3 C16 C17 -13.2(4)
Ni1 N3 C3 C2 -31.3(5)
Ni1 N2 C4 O1 164.4(3)
Ni1 N2 C4 C5 -18.9(3)
Ni1 N2 C1 C2 24.8(4)
Ni1 N1 C5 C4 23.4(3)
Ni1 N1 C5 C6 -105.3(3)
Ni1 N1 C9 C10 -170.8(2)
N4 Ni1 N3 C16 22.8(3)
N4 Ni1 N3 C3 -171.2(3)
N4 Ni1 N2 C4 -74.1(7)
N4 Ni1 N2 C1 93.8(7)
N4 C17 C18 C19 58.0(4)
N4 C17 C18 C20 -68.5(4)
O2 C16 C17 N4 170.4(3)
O2 C16 C17 C18 -63.7(4)
N3 Ni1 N2 C4 -162.8(2)
N3 Ni1 N2 C1 5.0(3)
N3 C16 C17 N4 -8.7(4)
N3 C16 C17 C18 117.3(3)
N2 Ni1 N3 C16 -167.6(3)
N2 Ni1 N3 C3 -1.5(3)
N1 Ni1 N2 C4 26.7(2)
N1 Ni1 N2 C1 -165.5(3)
N1 C5 C4 N2 -4.2(4)
N1 C5 C4 O1 172.7(3)
N1 C5 C6 C7 59.8(4)
N1 C5 C6 C8 -66.9(4)
C16 N3 C3 C2 134.7(3)
C16 C17 C18 C19 -64.9(4)
C16 C17 C18 C20 168.5(3)
C10 C15 C14 C13 1.1(7)
C5 N1 C9 C10 -51.5(4)
C4 N2 C1 C2 -167.5(3)
C4 C5 C6 C7 -65.9(4)
C4 C5 C6 C8 167.5(3)
C6 C5 C4 N2 124.9(3)
C6 C5 C4 O1 -58.2(4)
C12 C13 C14 C15 -1.2(7)
C15 C10 C9 N1 -73.9(4)
C15 C10 C11 C12 -0.2(5)
C17 N4 C21 C22 -60.1(4)
C9 N1 C5 C4 -94.3(3)
C9 N1 C5 C6 136.9(3)
C9 C10 C15 C14 179.2(4)
C9 C10 C11 C12 -179.8(3)
C1 N2 C4 O1 -4.7(5)
C1 N2 C4 C5 171.9(3)
C1 C2 C3 N3 67.0(4)
C22 C23 C24 C25 -0.3(7)
C21 N4 C17 C16 -91.4(3)
C21 N4 C17 C18 143.4(3)
C21 C22 C23 C24 177.3(4)
C21 C22 C27 C26 -177.1(4)
C11 C10 C15 C14 -0.3(6)
C11 C10 C9 N1 105.6(4)
C11 C12 C13 C14 0.6(6)
C23 C22 C21 N4 109.7(4)
C23 C22 C27 C26 0.1(6)
C23 C24 C25 C26 0.2(7)
C27 C22 C21 N4 -73.2(5)
C27 C22 C23 C24 0.1(6)
C27 C26 C25 C24 0.0(7)
C13 C12 C11 C10 0.1(6)
C3 N3 C16 O2 0.5(5)
C3 N3 C16 C17 179.5(3)
C3 C2 C1 N2 -63.0(4)
C25 C26 C27 C22 -0.2(7)
